data_7008322
loop_
_publ_author_name
'Cui, Chunming'
'Shafir, Alexandr'
'Schmidt, Joseph A. R.'
'Oliver, Allen G.'
'Arnold, John'

_publ_section_title
;
 Synthesis and characterization of mono beta-diketiminatosamarium
 amides and hydrocarbyls.
;
_journal_issue 8
_journal_name_full 'Dalton transactions (Cambridge, England : 2003)'
_journal_page_first 1387
_journal_page_last 1393
_journal_paper_doi 10.1039/b501437a
_journal_year 2005
_chemical_formula_moiety 'C46 H68 N2 Si Sm, 0.5(C6 H12)'
_chemical_formula_sum 'C49 H75 N2 Si Sm'
_chemical_formula_weight 870.55
_chemical_name_systematic
;
?
;
_space_group_IT_number 62
_symmetry_cell_setting orthorhombic
_symmetry_space_group_name_Hall '-P 2ac 2n'
_symmetry_space_group_name_H-M 'P n m a'
_atom_sites_solution_hydrogens geom
_atom_sites_solution_primary direct
_atom_sites_solution_secondary difmap
_audit_creation_method SHELXL-97
_cell_angle_alpha 90.00
_cell_angle_beta 90.00
_cell_angle_gamma 90.00
_cell_formula_units_Z 4
_cell_length_a 16.573(3)
_cell_length_b 22.284(5)
_cell_length_c 12.794(3)
_cell_measurement_reflns_used 6764
_cell_measurement_temperature 173(2)
_cell_measurement_theta_max 24.49
_cell_measurement_theta_min 1.54
_cell_volume 4725.0(18)
_computing_cell_refinement 'Bruker SAINT v5.10'
_computing_data_collection 'Bruker SMART v5.052d'
_computing_data_reduction 'Bruker SAINT v5.10'
_computing_molecular_graphics SHELXTL-XP
_computing_structure_refinement 'SHELXL-97 (Sheldrick, 1997)'
_computing_structure_solution 'SHELXS-97 (Sheldrick, 1990)'
_diffrn_ambient_temperature 173(2)
_diffrn_measured_fraction_theta_full 0.930
_diffrn_measured_fraction_theta_max 0.930
_diffrn_measurement_device_type 'Bruker SMART 1000'
_diffrn_measurement_method /w\2/q-scans
_diffrn_radiation_monochromator graphite
_diffrn_radiation_source 'fine-focus sealed tube'
_diffrn_radiation_type MoK\a
_diffrn_radiation_wavelength 0.71073
_diffrn_reflns_av_R_equivalents 0.0632
_diffrn_reflns_av_sigmaI/netI 0.0551
_diffrn_reflns_limit_h_max 18
_diffrn_reflns_limit_h_min -19
_diffrn_reflns_limit_k_max 22
_diffrn_reflns_limit_k_min -26
_diffrn_reflns_limit_l_max 15
_diffrn_reflns_limit_l_min -8
_diffrn_reflns_number 20176
_diffrn_reflns_theta_full 25.50
_diffrn_reflns_theta_max 25.50
_diffrn_reflns_theta_min 1.83
_diffrn_standards_decay_% 0
_diffrn_standards_interval_count 0
_diffrn_standards_interval_time 0
_diffrn_standards_number 0
_exptl_absorpt_coefficient_mu 1.300
_exptl_absorpt_correction_T_max 0.9031
_exptl_absorpt_correction_T_min 0.6736
_exptl_absorpt_correction_type empirical
_exptl_absorpt_process_details 'Blessing, 1995'
_exptl_crystal_colour yellow
_exptl_crystal_density_diffrn 1.224
_exptl_crystal_density_method 'not measured'
_exptl_crystal_description block
_exptl_crystal_F_000 1836
_exptl_crystal_size_max 0.33
_exptl_crystal_size_mid 0.24
_exptl_crystal_size_min 0.08
_refine_diff_density_max 0.649
_refine_diff_density_min -1.100
_refine_diff_density_rms 0.094
_refine_ls_extinction_method none
_refine_ls_goodness_of_fit_ref 1.020
_refine_ls_hydrogen_treatment constr
_refine_ls_matrix_type full
_refine_ls_number_parameters 244
_refine_ls_number_reflns 4200
_refine_ls_number_restraints 0
_refine_ls_restrained_S_all 1.020
_refine_ls_R_factor_all 0.0602
_refine_ls_R_factor_gt 0.0379
_refine_ls_shift/su_max 0.000
_refine_ls_shift/su_mean 0.000
_refine_ls_structure_factor_coef Fsqd
_refine_ls_weighting_details 'calc w=1/[\s^2^(Fo^2^)+(0.0520P)^2^+3.7095P] where P=(Fo^2^+2Fc^2^)/3'
_refine_ls_weighting_scheme calc
_refine_ls_wR_factor_gt 0.0901
_refine_ls_wR_factor_ref 0.0997
_reflns_number_gt 3218
_reflns_number_total 4200
_reflns_threshold_expression >2sigma(I)
_cod_data_source_file b501437a.txt
_cod_data_source_block NACSmCpCH2SiMe3
_cod_original_cell_volume 4725.0(16)
_cod_database_code 7008322

loop_
_symmetry_equiv_pos_as_xyz
'x, y, z'
'-x+1/2, -y, z+1/2'
'-x, y+1/2, -z'
'x+1/2, -y+1/2, -z+1/2'
'-x, -y, -z'
'x-1/2, y, -z-1/2'
'x, -y-1/2, z'
'-x-1/2, y-1/2, z-1/2'

loop_
_atom_site_label
_atom_site_type_symbol
_atom_site_fract_x
_atom_site_fract_y
_atom_site_fract_z
_atom_site_U_iso_or_equiv
_atom_site_adp_type
_atom_site_occupancy
_atom_site_symmetry_multiplicity
_atom_site_calc_flag
_atom_site_refinement_flags
_atom_site_disorder_assembly
_atom_site_disorder_group
Sm1 Sm 0.578610(15) 0.2500 0.45211(2) 0.02491(12) Uani 1 2 d S . .
Si1 Si 0.56843(10) 0.2500 0.14208(14) 0.0444(5) Uani 1 2 d S . .
N1 N 0.68932(19) 0.31893(15) 0.4623(3) 0.0298(8) Uani 1 1 d . . .
C1 C 0.5131(3) 0.2500 0.6449(4) 0.0308(14) Uani 1 2 d S . .
C2 C 0.4790(2) 0.3018(2) 0.5971(3) 0.0339(10) Uani 1 1 d . . .
C3 C 0.4248(2) 0.2816(2) 0.5187(3) 0.0345(10) Uani 1 1 d . . .
C4 C 0.5670(4) 0.2500 0.7385(5) 0.055(2) Uani 1 2 d S . .
H4A H 0.5818 0.2914 0.7561 0.083 Uiso 0.50 1 calc PR . .
H4B H 0.6160 0.2269 0.7231 0.083 Uiso 0.50 1 calc PR . .
H4C H 0.5387 0.2317 0.7977 0.083 Uiso 0.50 1 calc PR . .
C5 C 0.4914(3) 0.3656(2) 0.6327(4) 0.0533(13) Uani 1 1 d . . .
H5A H 0.5416 0.3684 0.6729 0.080 Uiso 1 1 calc R . .
H5B H 0.4459 0.3780 0.6766 0.080 Uiso 1 1 calc R . .
H5C H 0.4948 0.3920 0.5715 0.080 Uiso 1 1 calc R . .
C6 C 0.3665(3) 0.3190(3) 0.4568(4) 0.0536(14) Uani 1 1 d . . .
H6A H 0.3765 0.3132 0.3820 0.080 Uiso 1 1 calc R . .
H6B H 0.3738 0.3615 0.4746 0.080 Uiso 1 1 calc R . .
H6C H 0.3112 0.3068 0.4734 0.080 Uiso 1 1 calc R . .
C7 C 0.7490(2) 0.3076(2) 0.3952(3) 0.0340(10) Uani 1 1 d . . .
C8 C 0.7690(3) 0.2500 0.3591(5) 0.0356(14) Uani 1 2 d S . .
H8 H 0.8024 0.2500 0.2987 0.043 Uiso 1 2 calc SR . .
C9 C 0.8018(3) 0.3579(2) 0.3537(4) 0.0494(13) Uani 1 1 d . . .
H9A H 0.8045 0.3903 0.4054 0.074 Uiso 1 1 calc R . .
H9B H 0.7787 0.3734 0.2885 0.074 Uiso 1 1 calc R . .
H9C H 0.8562 0.3425 0.3403 0.074 Uiso 1 1 calc R . .
C10 C 0.6828(2) 0.3782(2) 0.5078(4) 0.0364(11) Uani 1 1 d . . .
C11 C 0.6437(3) 0.4245(2) 0.4537(4) 0.0433(11) Uani 1 1 d . . .
C12 C 0.6338(3) 0.4811(2) 0.5056(5) 0.0558(14) Uani 1 1 d . . .
C13 C 0.6636(3) 0.4897(2) 0.6049(5) 0.0593(15) Uani 1 1 d . . .
C14 C 0.7027(3) 0.4433(2) 0.6575(4) 0.0563(14) Uani 1 1 d . . .
C15 C 0.7127(3) 0.3868(2) 0.6094(4) 0.0445(12) Uani 1 1 d . . .
C16 C 0.6110(3) 0.4175(2) 0.3439(4) 0.0467(12) Uani 1 1 d . . .
H16 H 0.6283 0.3773 0.3174 0.056 Uiso 1 1 calc R . .
C17 C 0.5193(3) 0.4193(3) 0.3422(4) 0.0626(15) Uani 1 1 d . . .
H17A H 0.5002 0.4129 0.2706 0.094 Uiso 1 1 calc R . .
H17B H 0.5007 0.4585 0.3672 0.094 Uiso 1 1 calc R . .
H17C H 0.4980 0.3877 0.3877 0.094 Uiso 1 1 calc R . .
C18 C 0.6446(4) 0.4655(3) 0.2689(5) 0.0786(19) Uani 1 1 d . . .
H18A H 0.6250 0.4577 0.1979 0.118 Uiso 1 1 calc R . .
H18B H 0.7037 0.4640 0.2695 0.118 Uiso 1 1 calc R . .
H18C H 0.6266 0.5053 0.2916 0.118 Uiso 1 1 calc R . .
C19 C 0.7580(3) 0.3382(2) 0.6659(4) 0.0548(14) Uani 1 1 d . . .
H19 H 0.7337 0.2990 0.6448 0.066 Uiso 1 1 calc R . .
C20 C 0.7539(4) 0.3419(3) 0.7854(4) 0.0684(16) Uani 1 1 d . . .
H20A H 0.7804 0.3066 0.8158 0.103 Uiso 1 1 calc R . .
H20B H 0.6973 0.3429 0.8077 0.103 Uiso 1 1 calc R . .
H20C H 0.7813 0.3783 0.8093 0.103 Uiso 1 1 calc R . .
C21 C 0.8470(3) 0.3371(3) 0.6329(5) 0.0771(19) Uani 1 1 d . . .
H21A H 0.8757 0.3063 0.6729 0.116 Uiso 1 1 calc R . .
H21B H 0.8714 0.3764 0.6464 0.116 Uiso 1 1 calc R . .
H21C H 0.8507 0.3279 0.5581 0.116 Uiso 1 1 calc R . .
C22 C 0.5241(3) 0.2500 0.2734(5) 0.0399(16) Uani 1 2 d S . .
H22A H 0.4879 0.2147 0.2725 0.048 Uiso 0.50 1 calc PR . .
H22B H 0.4879 0.2853 0.2725 0.048 Uiso 0.50 1 calc PR . .
C23 C 0.6366(5) 0.3154(3) 0.1190(5) 0.095(2) Uani 1 1 d . . .
H23A H 0.6587 0.3132 0.0480 0.143 Uiso 1 1 calc R . .
H23B H 0.6809 0.3146 0.1697 0.143 Uiso 1 1 calc R . .
H23C H 0.6061 0.3528 0.1270 0.143 Uiso 1 1 calc R . .
C24 C 0.4936(6) 0.2728(4) 0.0378(7) 0.058(3) Uiso 0.50 1 d P . .
H24A H 0.5202 0.2725 -0.0306 0.087 Uiso 0.50 1 calc PR . .
H24B H 0.4734 0.3132 0.0528 0.087 Uiso 0.50 1 calc PR . .
H24C H 0.4484 0.2444 0.0372 0.087 Uiso 0.50 1 calc PR . .
C30 C 0.6410(8) 0.4765(6) 0.9512(9) 0.181(5) Uiso 1 1 d . . .
H30A H 0.6799 0.4818 0.8943 0.272 Uiso 1 1 calc R . .
H30B H 0.6572 0.4422 0.9944 0.272 Uiso 1 1 calc R . .
H30C H 0.6397 0.5128 0.9943 0.272 Uiso 1 1 calc R . .
C31 C 0.5750(8) 0.4674(7) 0.9152(12) 0.199(6) Uiso 1 1 d . . .
H31A H 0.5745 0.4257 0.8886 0.239 Uiso 1 1 calc R . .
H31B H 0.5689 0.4941 0.8538 0.239 Uiso 1 1 calc R . .
C32 C 0.5030(8) 0.4751(4) 0.9801(10) 0.162(4) Uiso 1 1 d . . .
H32A H 0.4546 0.4675 0.9367 0.194 Uiso 1 1 calc R . .
H32B H 0.5038 0.4446 1.0364 0.194 Uiso 1 1 calc R . .

loop_
_atom_site_aniso_label
_atom_site_aniso_U_11
_atom_site_aniso_U_22
_atom_site_aniso_U_33
_atom_site_aniso_U_23
_atom_site_aniso_U_13
_atom_site_aniso_U_12
Sm1 0.01715(16) 0.03351(18) 0.02407(18) 0.000 0.00182(13) 0.000
Si1 0.0276(9) 0.0805(14) 0.0253(10) 0.000 0.0008(8) 0.000
N1 0.0266(18) 0.0345(19) 0.028(2) -0.0024(16) 0.0022(15) -0.0029(15)
C1 0.016(3) 0.058(4) 0.018(3) 0.000 0.004(2) 0.000
C2 0.025(2) 0.047(3) 0.030(2) -0.007(2) 0.0124(19) 0.0007(19)
C3 0.019(2) 0.055(3) 0.030(2) 0.0005(19) 0.0056(17) 0.0040(18)
C4 0.032(4) 0.111(7) 0.023(4) 0.000 0.003(3) 0.000
C5 0.054(3) 0.052(3) 0.053(3) -0.015(3) 0.019(3) 0.001(2)
C6 0.036(3) 0.079(4) 0.046(3) 0.015(3) 0.011(2) 0.025(3)
C7 0.024(2) 0.053(3) 0.026(2) 0.001(2) -0.0032(18) -0.0069(19)
C8 0.024(3) 0.057(4) 0.026(3) 0.000 0.008(3) 0.000
C9 0.036(3) 0.057(3) 0.055(3) 0.004(3) 0.009(2) -0.013(2)
C10 0.024(2) 0.041(3) 0.044(3) -0.003(2) 0.006(2) -0.0089(19)
C11 0.036(2) 0.041(3) 0.053(3) -0.001(2) 0.009(2) -0.008(2)
C12 0.057(3) 0.043(3) 0.067(4) -0.009(3) 0.006(3) -0.009(3)
C13 0.059(3) 0.044(3) 0.075(4) -0.021(3) 0.005(3) -0.011(3)
C14 0.048(3) 0.056(3) 0.066(4) -0.019(3) 0.005(3) -0.014(3)
C15 0.033(3) 0.054(3) 0.047(3) -0.010(2) 0.001(2) -0.011(2)
C16 0.051(3) 0.038(3) 0.051(3) 0.007(2) 0.003(3) 0.000(2)
C17 0.052(3) 0.083(4) 0.053(3) -0.004(3) -0.004(3) 0.012(3)
C18 0.104(5) 0.059(4) 0.073(4) 0.019(3) 0.011(4) -0.019(4)
C19 0.055(3) 0.057(3) 0.052(3) -0.014(3) -0.015(3) -0.008(3)
C20 0.079(4) 0.074(4) 0.053(4) -0.013(3) -0.013(3) -0.017(3)
C21 0.057(4) 0.112(5) 0.063(4) -0.026(4) -0.014(3) 0.014(4)
C22 0.021(3) 0.065(5) 0.034(4) 0.000 0.001(3) 0.000
C23 0.132(6) 0.095(5) 0.059(4) 0.007(4) 0.043(4) -0.017(5)

loop_
_atom_type_symbol
_atom_type_description
_atom_type_scat_dispersion_real
_atom_type_scat_dispersion_imag
_atom_type_scat_source
C C 0.0033 0.0016 'International Tables Vol C Tables 4.2.6.8 and 6.1.1.4'
H H 0.0000 0.0000 'International Tables Vol C Tables 4.2.6.8 and 6.1.1.4'
N N 0.0061 0.0033 'International Tables Vol C Tables 4.2.6.8 and 6.1.1.4'
Si Si 0.0817 0.0704 'International Tables Vol C Tables 4.2.6.8 and 6.1.1.4'
Sm Sm -0.1638 3.4418 'International Tables Vol C Tables 4.2.6.8 and 6.1.1.4'

loop_
_geom_angle_atom_site_label_1
_geom_angle_atom_site_label_2
_geom_angle_atom_site_label_3
_geom_angle
_geom_angle_site_symmetry_1
_geom_angle_site_symmetry_3
_geom_angle_publ_flag
N1 Sm1 N1 79.73(16) . 7_565 ?
N1 Sm1 C22 109.38(13) . . ?
N1 Sm1 C22 109.38(13) 7_565 . ?
N1 Sm1 C1 104.98(11) . . ?
N1 Sm1 C1 104.98(11) 7_565 . ?
C22 Sm1 C1 134.70(18) . . ?
N1 Sm1 C2 98.90(12) . . ?
N1 Sm1 C2 134.02(12) 7_565 . ?
C22 Sm1 C2 114.12(15) . . ?
C1 Sm1 C2 30.36(11) . . ?
N1 Sm1 C2 134.02(12) . 7_565 ?
N1 Sm1 C2 98.90(12) 7_565 7_565 ?
C22 Sm1 C2 114.12(15) . 7_565 ?
C1 Sm1 C2 30.36(11) . 7_565 ?
C2 Sm1 C2 49.84(19) . 7_565 ?
N1 Sm1 C3 148.02(12) . 7_565 ?
N1 Sm1 C3 121.54(12) 7_565 7_565 ?
C22 Sm1 C3 87.04(16) . 7_565 ?
C1 Sm1 C3 49.44(14) . 7_565 ?
C2 Sm1 C3 49.15(13) . 7_565 ?
C2 Sm1 C3 29.79(12) 7_565 7_565 ?
N1 Sm1 C3 121.54(12) . . ?
N1 Sm1 C3 148.02(12) 7_565 . ?
C22 Sm1 C3 87.04(16) . . ?
C1 Sm1 C3 49.44(14) . . ?
C2 Sm1 C3 29.79(12) . . ?
C2 Sm1 C3 49.15(13) 7_565 . ?
C3 Sm1 C3 29.39(19) 7_565 . ?
C22 Si1 C23 112.8(2) . 7_565 ?
C22 Si1 C23 112.8(2) . . ?
C23 Si1 C23 102.6(5) 7_565 . ?
C22 Si1 C24 112.6(4) . 7_565 ?
C23 Si1 C24 94.3(4) 7_565 7_565 ?
C23 Si1 C24 119.6(4) . 7_565 ?
C22 Si1 C24 112.6(4) . . ?
C23 Si1 C24 119.6(4) 7_565 . ?
C23 Si1 C24 94.3(4) . . ?
C7 N1 C10 119.2(3) . . ?
C7 N1 Sm1 114.3(3) . . ?
C10 N1 Sm1 123.3(2) . . ?
C2 C1 C2 108.3(5) 7_565 . ?
C2 C1 C4 125.6(3) 7_565 . ?
C2 C1 C4 125.6(3) . . ?
C2 C1 Sm1 76.5(3) 7_565 . ?
C2 C1 Sm1 76.5(3) . . ?
C4 C1 Sm1 119.5(4) . . ?
C3 C2 C1 107.4(4) . . ?
C3 C2 C5 126.7(4) . . ?
C1 C2 C5 125.5(4) . . ?
C3 C2 Sm1 76.7(2) . . ?
C1 C2 Sm1 73.1(3) . . ?
C5 C2 Sm1 121.3(3) . . ?
C3 C3 C2 108.4(3) 7_565 . ?
C3 C3 C6 123.7(3) 7_565 . ?
C2 C3 C6 127.2(4) . . ?
C3 C3 Sm1 75.30(9) 7_565 . ?
C2 C3 Sm1 73.5(2) . . ?
C6 C3 Sm1 124.7(3) . . ?
C1 C4 H4A 109.5 . . ?
C1 C4 H4B 109.5 . . ?
H4A C4 H4B 109.5 . . ?
C1 C4 H4C 109.5 . . ?
H4A C4 H4C 109.5 . . ?
H4B C4 H4C 109.5 . . ?
C2 C5 H5A 109.5 . . ?
C2 C5 H5B 109.5 . . ?
H5A C5 H5B 109.5 . . ?
C2 C5 H5C 109.5 . . ?
H5A C5 H5C 109.5 . . ?
H5B C5 H5C 109.5 . . ?
C3 C6 H6A 109.5 . . ?
C3 C6 H6B 109.5 . . ?
H6A C6 H6B 109.5 . . ?
C3 C6 H6C 109.5 . . ?
H6A C6 H6C 109.5 . . ?
H6B C6 H6C 109.5 . . ?
N1 C7 C8 124.1(4) . . ?
N1 C7 C9 120.8(4) . . ?
C8 C7 C9 115.1(4) . . ?
C7 C8 C7 132.2(5) 7_565 . ?
C7 C8 H8 113.9 7_565 . ?
C7 C8 H8 113.9 . . ?
C7 C9 H9A 109.5 . . ?
C7 C9 H9B 109.5 . . ?
H9A C9 H9B 109.5 . . ?
C7 C9 H9C 109.5 . . ?
H9A C9 H9C 109.5 . . ?
H9B C9 H9C 109.5 . . ?
C11 C10 C15 121.3(4) . . ?
C11 C10 N1 120.6(4) . . ?
C15 C10 N1 118.1(4) . . ?
C10 C11 C12 118.2(5) . . ?
C10 C11 C16 123.2(4) . . ?
C12 C11 C16 118.7(5) . . ?
C13 C12 C11 120.6(5) . . ?
C12 C13 C14 120.6(5) . . ?
C13 C14 C15 120.4(5) . . ?
C10 C15 C14 119.0(5) . . ?
C10 C15 C19 121.6(4) . . ?
C14 C15 C19 119.4(5) . . ?
C11 C16 C17 111.6(4) . . ?
C11 C16 C18 112.1(4) . . ?
C17 C16 C18 109.5(5) . . ?
C11 C16 H16 107.8 . . ?
C17 C16 H16 107.8 . . ?
C18 C16 H16 107.8 . . ?
C16 C17 H17A 109.5 . . ?
C16 C17 H17B 109.5 . . ?
H17A C17 H17B 109.5 . . ?
C16 C17 H17C 109.5 . . ?
H17A C17 H17C 109.5 . . ?
H17B C17 H17C 109.5 . . ?
C16 C18 H18A 109.5 . . ?
C16 C18 H18B 109.5 . . ?
H18A C18 H18B 109.5 . . ?
C16 C18 H18C 109.5 . . ?
H18A C18 H18C 109.5 . . ?
H18B C18 H18C 109.5 . . ?
C15 C19 C20 114.8(5) . . ?
C15 C19 C21 111.1(5) . . ?
C20 C19 C21 108.6(4) . . ?
C15 C19 H19 107.3 . . ?
C20 C19 H19 107.3 . . ?
C21 C19 H19 107.3 . . ?
C19 C20 H20A 109.5 . . ?
C19 C20 H20B 109.5 . . ?
H20A C20 H20B 109.5 . . ?
C19 C20 H20C 109.5 . . ?
H20A C20 H20C 109.5 . . ?
H20B C20 H20C 109.5 . . ?
C19 C21 H21A 109.5 . . ?
C19 C21 H21B 109.5 . . ?
H21A C21 H21B 109.5 . . ?
C19 C21 H21C 109.5 . . ?
H21A C21 H21C 109.5 . . ?
H21B C21 H21C 109.5 . . ?
Si1 C22 Sm1 134.8(3) . . ?
Si1 C22 H22A 103.5 . . ?
Sm1 C22 H22A 103.5 . . ?
Si1 C22 H22B 103.5 . . ?
Sm1 C22 H22B 103.5 . . ?
H22A C22 H22B 105.3 . . ?
Si1 C23 H23A 109.5 . . ?
Si1 C23 H23B 109.5 . . ?
H23A C23 H23B 109.5 . . ?
Si1 C23 H23C 109.5 . . ?
H23A C23 H23C 109.5 . . ?
H23B C23 H23C 109.5 . . ?
Si1 C24 H24A 109.5 . . ?
Si1 C24 H24B 109.5 . . ?
H24A C24 H24B 109.5 . . ?
Si1 C24 H24C 109.5 . . ?
H24A C24 H24C 109.5 . . ?
H24B C24 H24C 109.5 . . ?
C31 C30 H30A 109.5 . . ?
C31 C30 H30B 109.5 . . ?
H30A C30 H30B 109.5 . . ?
C31 C30 H30C 109.5 . . ?
H30A C30 H30C 109.5 . . ?
H30B C30 H30C 109.5 . . ?
C30 C31 C32 120.3(16) . . ?
C30 C31 H31A 107.3 . . ?
C32 C31 H31A 107.2 . . ?
C30 C31 H31B 107.2 . . ?
C32 C31 H31B 107.2 . . ?
H31A C31 H31B 106.9 . . ?
C32 C32 C31 113.9(17) 5_667 . ?
C32 C32 H32A 108.8 5_667 . ?
C31 C32 H32A 108.8 . . ?
C32 C32 H32B 108.8 5_667 . ?
C31 C32 H32B 108.8 . . ?
H32A C32 H32B 107.7 . . ?

loop_
_geom_bond_atom_site_label_1
_geom_bond_atom_site_label_2
_geom_bond_distance
_geom_bond_site_symmetry_2
_geom_bond_publ_flag
Sm1 N1 2.397(3) . ?
Sm1 N1 2.397(3) 7_565 ?
Sm1 C22 2.458(6) . ?
Sm1 C1 2.694(5) . ?
Sm1 C2 2.738(4) . ?
Sm1 C2 2.738(4) 7_565 ?
Sm1 C3 2.779(4) 7_565 ?
Sm1 C3 2.779(4) . ?
Si1 C22 1.834(6) . ?
Si1 C23 1.869(6) 7_565 ?
Si1 C23 1.869(6) . ?
Si1 C24 1.891(10) 7_565 ?
Si1 C24 1.891(10) . ?
N1 C7 1.334(5) . ?
N1 C10 1.447(5) . ?
C1 C2 1.423(5) 7_565 ?
C1 C2 1.423(5) . ?
C1 C4 1.494(8) . ?
C2 C3 1.419(6) . ?
C2 C5 1.508(6) . ?
C3 C3 1.410(9) 7_565 ?
C3 C6 1.501(6) . ?
C4 H4A 0.9800 . ?
C4 H4B 0.9800 . ?
C4 H4C 0.9800 . ?
C5 H5A 0.9800 . ?
C5 H5B 0.9800 . ?
C5 H5C 0.9800 . ?
C6 H6A 0.9800 . ?
C6 H6B 0.9800 . ?
C6 H6C 0.9800 . ?
C7 C8 1.404(5) . ?
C7 C9 1.518(6) . ?
C8 C7 1.404(5) 7_565 ?
C8 H8 0.9500 . ?
C9 H9A 0.9800 . ?
C9 H9B 0.9800 . ?
C9 H9C 0.9800 . ?
C10 C11 1.402(6) . ?
C10 C15 1.405(7) . ?
C11 C12 1.433(7) . ?
C11 C16 1.514(6) . ?
C12 C13 1.377(8) . ?
C13 C14 1.393(8) . ?
C14 C15 1.411(7) . ?
C15 C19 1.502(7) . ?
C16 C17 1.520(7) . ?
C16 C18 1.542(7) . ?
C16 H16 1.0000 . ?
C17 H17A 0.9800 . ?
C17 H17B 0.9800 . ?
C17 H17C 0.9800 . ?
C18 H18A 0.9800 . ?
C18 H18B 0.9800 . ?
C18 H18C 0.9800 . ?
C19 C20 1.532(7) . ?
C19 C21 1.535(7) . ?
C19 H19 1.0000 . ?
C20 H20A 0.9800 . ?
C20 H20B 0.9800 . ?
C20 H20C 0.9800 . ?
C21 H21A 0.9800 . ?
C21 H21B 0.9800 . ?
C21 H21C 0.9800 . ?
C22 H22A 0.9900 . ?
C22 H22B 0.9900 . ?
C23 H23A 0.9800 . ?
C23 H23B 0.9800 . ?
C23 H23C 0.9800 . ?
C24 H24A 0.9800 . ?
C24 H24B 0.9800 . ?
C24 H24C 0.9800 . ?
C30 C31 1.204(14) . ?
C30 H30A 0.9800 . ?
C30 H30B 0.9800 . ?
C30 H30C 0.9800 . ?
C31 C32 1.465(15) . ?
C31 H31A 0.9900 . ?
C31 H31B 0.9900 . ?
C32 C32 1.227(18) 5_667 ?
C32 H32A 0.9900 . ?
C32 H32B 0.9900 . ?

loop_
_geom_torsion_atom_site_label_1
_geom_torsion_atom_site_label_2
_geom_torsion_atom_site_label_3
_geom_torsion_atom_site_label_4
_geom_torsion
_geom_torsion_site_symmetry_1
_geom_torsion_site_symmetry_2
_geom_torsion_site_symmetry_3
_geom_torsion_site_symmetry_4
_geom_torsion_publ_flag
N1 Sm1 N1 C7 49.6(3) 7_565 . . . ?
C22 Sm1 N1 C7 -57.4(3) . . . . ?
C1 Sm1 N1 C7 152.6(3) . . . . ?
C2 Sm1 N1 C7 -177.0(3) . . . . ?
C2 Sm1 N1 C7 142.1(3) 7_565 . . . ?
C3 Sm1 N1 C7 -174.8(3) 7_565 . . . ?
C3 Sm1 N1 C7 -156.2(3) . . . . ?
N1 Sm1 N1 C10 -150.9(3) 7_565 . . . ?
C22 Sm1 N1 C10 102.1(3) . . . . ?
C1 Sm1 N1 C10 -47.9(3) . . . . ?
C2 Sm1 N1 C10 -17.5(3) . . . . ?
C2 Sm1 N1 C10 -58.4(4) 7_565 . . . ?
C3 Sm1 N1 C10 -15.3(4) 7_565 . . . ?
C3 Sm1 N1 C10 3.3(4) . . . . ?
N1 Sm1 C1 C2 -165.1(2) . . . 7_565 ?
N1 Sm1 C1 C2 -81.9(3) 7_565 . . 7_565 ?
C22 Sm1 C1 C2 56.5(2) . . . 7_565 ?
C2 Sm1 C1 C2 113.0(5) . . . 7_565 ?
C3 Sm1 C1 C2 37.0(3) 7_565 . . 7_565 ?
C3 Sm1 C1 C2 76.0(3) . . . 7_565 ?
N1 Sm1 C1 C2 81.9(3) . . . . ?
N1 Sm1 C1 C2 165.1(2) 7_565 . . . ?
C22 Sm1 C1 C2 -56.5(2) . . . . ?
C2 Sm1 C1 C2 -113.0(5) 7_565 . . . ?
C3 Sm1 C1 C2 -76.0(3) 7_565 . . . ?
C3 Sm1 C1 C2 -37.0(3) . . . . ?
N1 Sm1 C1 C4 -41.57(9) . . . . ?
N1 Sm1 C1 C4 41.57(9) 7_565 . . . ?
C22 Sm1 C1 C4 180.0 . . . . ?
C2 Sm1 C1 C4 -123.5(2) . . . . ?
C2 Sm1 C1 C4 123.5(2) 7_565 . . . ?
C3 Sm1 C1 C4 160.50(13) 7_565 . . . ?
C3 Sm1 C1 C4 -160.50(13) . . . . ?
C2 C1 C2 C3 -0.9(6) 7_565 . . . ?
C4 C1 C2 C3 -173.4(5) . . . . ?
Sm1 C1 C2 C3 69.7(3) . . . . ?
C2 C1 C2 C5 172.6(3) 7_565 . . . ?
C4 C1 C2 C5 0.1(8) . . . . ?
Sm1 C1 C2 C5 -116.8(4) . . . . ?
C2 C1 C2 Sm1 -70.6(4) 7_565 . . . ?
C4 C1 C2 Sm1 116.9(5) . . . . ?
N1 Sm1 C2 C3 142.4(3) . . . . ?
N1 Sm1 C2 C3 -133.3(3) 7_565 . . . ?
C22 Sm1 C2 C3 26.4(3) . . . . ?
C1 Sm1 C2 C3 -113.1(4) . . . . ?
C2 Sm1 C2 C3 -75.6(3) 7_565 . . . ?
C3 Sm1 C2 C3 -36.1(3) 7_565 . . . ?
N1 Sm1 C2 C1 -104.5(3) . . . . ?
N1 Sm1 C2 C1 -20.2(3) 7_565 . . . ?
C22 Sm1 C2 C1 139.5(2) . . . . ?
C2 Sm1 C2 C1 37.5(3) 7_565 . . . ?
C3 Sm1 C2 C1 77.0(3) 7_565 . . . ?
C3 Sm1 C2 C1 113.1(4) . . . . ?
N1 Sm1 C2 C5 17.3(4) . . . . ?
N1 Sm1 C2 C5 101.5(4) 7_565 . . . ?
C22 Sm1 C2 C5 -98.7(4) . . . . ?
C1 Sm1 C2 C5 121.8(5) . . . . ?
C2 Sm1 C2 C5 159.3(3) 7_565 . . . ?
C3 Sm1 C2 C5 -161.2(4) 7_565 . . . ?
C3 Sm1 C2 C5 -125.1(5) . . . . ?
C1 C2 C3 C3 0.6(4) . . . 7_565 ?
C5 C2 C3 C3 -172.9(4) . . . 7_565 ?
Sm1 C2 C3 C3 67.82(10) . . . 7_565 ?
C1 C2 C3 C6 171.4(4) . . . . ?
C5 C2 C3 C6 -2.0(7) . . . . ?
Sm1 C2 C3 C6 -121.3(4) . . . . ?
C1 C2 C3 Sm1 -67.2(3) . . . . ?
C5 C2 C3 Sm1 119.3(4) . . . . ?
N1 Sm1 C3 C3 -159.79(12) . . . 7_565 ?
N1 Sm1 C3 C3 -33.8(2) 7_565 . . 7_565 ?
C22 Sm1 C3 C3 89.2(4) . . . 7_565 ?
C1 Sm1 C3 C3 -77.03(10) . . . 7_565 ?
C2 Sm1 C3 C3 -114.7(2) . . . 7_565 ?
C2 Sm1 C3 C3 -36.62(16) 7_565 . . 7_565 ?
N1 Sm1 C3 C2 -45.0(3) . . . . ?
N1 Sm1 C3 C2 81.0(3) 7_565 . . . ?
C22 Sm1 C3 C2 -156.0(3) . . . . ?
C1 Sm1 C3 C2 37.7(2) . . . . ?
C2 Sm1 C3 C2 78.1(3) 7_565 . . . ?
C3 Sm1 C3 C2 114.7(2) 7_565 . . . ?
N1 Sm1 C3 C6 79.1(4) . . . . ?
N1 Sm1 C3 C6 -154.9(4) 7_565 . . . ?
C22 Sm1 C3 C6 -31.9(4) . . . . ?
C1 Sm1 C3 C6 161.9(5) . . . . ?
C2 Sm1 C3 C6 124.2(5) . . . . ?
C2 Sm1 C3 C6 -157.7(5) 7_565 . . . ?
C3 Sm1 C3 C6 -121.1(4) 7_565 . . . ?
C10 N1 C7 C8 169.5(4) . . . . ?
Sm1 N1 C7 C8 -30.1(6) . . . . ?
C10 N1 C7 C9 -9.4(6) . . . . ?
Sm1 N1 C7 C9 151.0(3) . . . . ?
N1 C7 C8 C7 -15.9(10) . . . 7_565 ?
C9 C7 C8 C7 163.0(5) . . . 7_565 ?
C7 N1 C10 C11 83.6(5) . . . . ?
Sm1 N1 C10 C11 -74.9(5) . . . . ?
C7 N1 C10 C15 -99.7(5) . . . . ?
Sm1 N1 C10 C15 101.7(4) . . . . ?
C15 C10 C11 C12 -1.0(7) . . . . ?
N1 C10 C11 C12 175.6(4) . . . . ?
C15 C10 C11 C16 179.5(4) . . . . ?
N1 C10 C11 C16 -3.9(6) . . . . ?
C10 C11 C12 C13 1.4(7) . . . . ?
C16 C11 C12 C13 -179.1(5) . . . . ?
C11 C12 C13 C14 -1.0(8) . . . . ?
C12 C13 C14 C15 0.2(8) . . . . ?
C11 C10 C15 C14 0.2(6) . . . . ?
N1 C10 C15 C14 -176.4(4) . . . . ?
C11 C10 C15 C19 -177.1(4) . . . . ?
N1 C10 C15 C19 6.3(6) . . . . ?
C13 C14 C15 C10 0.2(7) . . . . ?
C13 C14 C15 C19 177.6(5) . . . . ?
C10 C11 C16 C17 111.6(5) . . . . ?
C12 C11 C16 C17 -67.8(6) . . . . ?
C10 C11 C16 C18 -125.1(5) . . . . ?
C12 C11 C16 C18 55.4(6) . . . . ?
C10 C15 C19 C20 -154.0(4) . . . . ?
C14 C15 C19 C20 28.7(7) . . . . ?
C10 C15 C19 C21 82.3(5) . . . . ?
C14 C15 C19 C21 -95.0(6) . . . . ?
C23 Si1 C22 Sm1 57.8(3) 7_565 . . . ?
C23 Si1 C22 Sm1 -57.8(3) . . . . ?
C24 Si1 C22 Sm1 163.1(3) 7_565 . . . ?
C24 Si1 C22 Sm1 -163.1(3) . . . . ?
N1 Sm1 C22 Si1 42.80(9) . . . . ?
N1 Sm1 C22 Si1 -42.81(9) 7_565 . . . ?
C1 Sm1 C22 Si1 180.0 . . . . ?
C2 Sm1 C22 Si1 152.51(10) . . . . ?
C2 Sm1 C22 Si1 -152.51(10) 7_565 . . . ?
C3 Sm1 C22 Si1 -165.29(9) 7_565 . . . ?
C3 Sm1 C22 Si1 165.29(9) . . . . ?
C30 C31 C32 C32 56(3) . . . 5_667 ?
